data_4027365
loop_
_publ_author_name
'Zhan-Yong Wang'
'Gao-Qi Chen'
'Li-Xiong Shao'

_publ_section_title
;
 N-Heterocyclic Carbene-Palladium(II)-1-Methylimidazole Complex-Catalyzed
 Suzuki-Miyaura Coupling of Aryl Sulfonates with Arylboronic Acids
;
_journal_name_full 'Journal of Organic Chemistry'
_journal_page_first 6608
_journal_page_last 6614
_journal_paper_doi 10.1021/jo301270t
_journal_volume 77
_journal_year 2012
_chemical_formula_sum 'C62 H92 Cl4 N6 O3 Pd2'
_chemical_formula_weight 1324.02
_chemical_name_systematic
; 
 ? 
;
_space_group_IT_number 14
_symmetry_cell_setting monoclinic
_symmetry_space_group_name_Hall '-P 2ybc'
_symmetry_space_group_name_H-M 'P 1 21/c 1'
_atom_sites_solution_hydrogens geom
_atom_sites_solution_primary direct
_atom_sites_solution_secondary difmap
_audit_creation_method SHELXL-97
_cell_angle_alpha 90.00
_cell_angle_beta 103.557(2)
_cell_angle_gamma 90.00
_cell_formula_units_Z 4
_cell_length_a 16.4227(16)
_cell_length_b 18.4780(19)
_cell_length_c 25.266(3)
_cell_measurement_temperature 298(2)
_cell_volume 7453.6(14)
_computing_structure_refinement 'SHELXL-97 (Sheldrick, 1997)'
_computing_structure_solution 'SHELXS-97 (Sheldrick, 1990)'
_diffrn_ambient_temperature 298(2)
_diffrn_measured_fraction_theta_full 0.992
_diffrn_measured_fraction_theta_max 0.992
_diffrn_radiation_monochromator graphite
_diffrn_radiation_source 'fine-focus sealed tube'
_diffrn_radiation_type MoK\a
_diffrn_radiation_wavelength 0.71073
_diffrn_reflns_av_R_equivalents 0.0267
_diffrn_reflns_av_sigmaI/netI 0.0302
_diffrn_reflns_limit_h_max 19
_diffrn_reflns_limit_h_min -16
_diffrn_reflns_limit_k_max 22
_diffrn_reflns_limit_k_min -22
_diffrn_reflns_limit_l_max 29
_diffrn_reflns_limit_l_min -30
_diffrn_reflns_number 44271
_diffrn_reflns_theta_full 25.20
_diffrn_reflns_theta_max 25.20
_diffrn_reflns_theta_min 1.66
_exptl_absorpt_coefficient_mu 0.666
_exptl_absorpt_correction_T_max 0.8511
_exptl_absorpt_correction_T_min 0.7954
_exptl_absorpt_correction_type multi-scan
_exptl_crystal_density_diffrn 1.180
_exptl_crystal_F_000 2760
_exptl_crystal_size_max 0.36
_exptl_crystal_size_mid 0.28
_exptl_crystal_size_min 0.25
_refine_diff_density_max 2.128
_refine_diff_density_min -0.705
_refine_diff_density_rms 0.147
_refine_ls_extinction_method none
_refine_ls_goodness_of_fit_ref 1.065
_refine_ls_hydrogen_treatment constr
_refine_ls_matrix_type full
_refine_ls_number_parameters 716
_refine_ls_number_reflns 13322
_refine_ls_number_restraints 12
_refine_ls_restrained_S_all 1.065
_refine_ls_R_factor_all 0.0704
_refine_ls_R_factor_gt 0.0581
_refine_ls_shift/su_max 0.001
_refine_ls_shift/su_mean 0.001
_refine_ls_structure_factor_coef Fsqd
_refine_ls_weighting_details 'calc w=1/[\s^2^(Fo^2^)+(0.1418P)^2^+12.9194P] where P=(Fo^2^+2Fc^2^)/3'
_refine_ls_weighting_scheme calc
_refine_ls_wR_factor_gt 0.2081
_refine_ls_wR_factor_ref 0.2229
_reflns_number_gt 10928
_reflns_number_total 13322
_reflns_threshold_expression >2sigma(I)
_cod_data_source_file jo301270t_si_002.cif
_cod_data_source_block mo_20120626c_0m
_cod_original_cell_volume 7453.5(13)
_cod_original_sg_symbol_H-M 'P 21/c'
_cod_database_code 4027365

loop_
_symmetry_equiv_pos_as_xyz
'x, y, z'
'-x, y+1/2, -z+1/2'
'-x, -y, -z'
'x, -y-1/2, z-1/2'

loop_
_atom_site_label
_atom_site_type_symbol
_atom_site_fract_x
_atom_site_fract_y
_atom_site_fract_z
_atom_site_U_iso_or_equiv
_atom_site_adp_type
_atom_site_occupancy
_atom_site_symmetry_multiplicity
_atom_site_calc_flag
_atom_site_refinement_flags
Pd1 Pd 0.47016(2) 0.931257(19) 0.169001(16) 0.04129(15) Uani 1 1 d .
Pd2 Pd 0.04476(2) 0.933307(18) 0.344701(16) 0.04231(15) Uani 1 1 d .
Cl1 Cl 0.56164(10) 0.99681(9) 0.23401(8) 0.0783(5) Uani 1 1 d .
Cl2 Cl 0.37420(10) 0.87440(8) 0.10116(7) 0.0690(4) Uani 1 1 d .
Cl3 Cl 0.11746(13) 1.00816(9) 0.29988(9) 0.0842(6) Uani 1 1 d .
Cl4 Cl -0.02773(9) 0.86406(8) 0.39310(7) 0.0637(4) Uani 1 1 d .
O1 O 0.2955(3) 1.1206(3) 0.2191(3) 0.0935(16) Uani 1 1 d .
O2 O -0.1703(4) 1.1205(3) 0.2914(3) 0.0981(18) Uani 1 1 d .
N1 N 0.5897(2) 0.8111(2) 0.20908(16) 0.0420(9) Uani 1 1 d .
N2 N 0.6107(2) 0.8543(2) 0.13494(16) 0.0432(9) Uani 1 1 d .
N3 N 0.3725(3) 1.0046(2) 0.1721(2) 0.0523(10) Uani 1 1 d .
H3A H 0.3292 0.9822 0.1497 0.063 Uiso 1 1 d R
N4 N 0.1199(3) 0.8084(2) 0.29962(18) 0.0480(10) Uani 1 1 d .
N5 N 0.2050(3) 0.8454(2) 0.37292(18) 0.0521(10) Uani 1 1 d .
N6 N -0.0500(3) 1.0121(2) 0.34307(18) 0.0500(10) Uani 1 1 d .
H6A H -0.0552 1.0074 0.3776 0.060 Uiso 1 1 d R
C1 C 0.5604(3) 0.8607(2) 0.16951(18) 0.0380(9) Uani 1 1 d .
C2 C 0.6585(3) 0.7756(3) 0.1991(2) 0.0552(13) Uani 1 1 d .
H2 H 0.6900 0.7401 0.2208 0.066 Uiso 1 1 calc R
C3 C 0.6713(3) 0.8020(3) 0.1524(2) 0.0564(13) Uani 1 1 d .
H3 H 0.7128 0.7879 0.1351 0.068 Uiso 1 1 calc R
C4 C 0.5507(3) 0.7911(2) 0.25277(19) 0.0420(10) Uani 1 1 d .
C5 C 0.4825(3) 0.7434(3) 0.2402(2) 0.0487(11) Uani 1 1 d .
C6 C 0.4496(4) 0.7209(3) 0.2839(3) 0.0635(15) Uani 1 1 d .
H6 H 0.4045 0.6891 0.2774 0.076 Uiso 1 1 calc R
C7 C 0.4824(4) 0.7446(4) 0.3361(3) 0.0705(17) Uani 1 1 d .
H7 H 0.4593 0.7288 0.3643 0.085 Uiso 1 1 calc R
C8 C 0.5488(5) 0.7911(4) 0.3467(2) 0.0706(18) Uani 1 1 d .
H8 H 0.5697 0.8070 0.3822 0.085 Uiso 1 1 calc R
C9 C 0.5863(4) 0.8154(3) 0.3058(2) 0.0553(13) Uani 1 1 d .
C10 C 0.6643(4) 0.8644(4) 0.3193(3) 0.0708(17) Uani 1 1 d .
H10 H 0.6696 0.8878 0.2855 0.085 Uiso 1 1 calc R
C11 C 0.7422(5) 0.8173(5) 0.3396(5) 0.121(4) Uani 1 1 d .
H11A H 0.7380 0.7929 0.3724 0.181 Uiso 1 1 calc R
H11B H 0.7913 0.8473 0.3469 0.181 Uiso 1 1 calc R
H11C H 0.7461 0.7822 0.3123 0.181 Uiso 1 1 calc R
C12 C 0.6523(7) 0.9250(5) 0.3599(4) 0.112(4) Uani 1 1 d .
H12A H 0.6531 0.9039 0.3947 0.168 Uiso 1 1 calc R
H12B H 0.5995 0.9487 0.3462 0.168 Uiso 1 1 calc R
H12C H 0.6968 0.9597 0.3636 0.168 Uiso 1 1 calc R
C13 C 0.4465(4) 0.7157(3) 0.1831(2) 0.0589(14) Uani 1 1 d .
H13 H 0.4572 0.7527 0.1578 0.071 Uiso 1 1 calc R
C14 C 0.3517(5) 0.7037(5) 0.1707(4) 0.103(3) Uani 1 1 d .
H14A H 0.3395 0.6636 0.1918 0.155 Uiso 1 1 calc R
H14B H 0.3312 0.6934 0.1327 0.155 Uiso 1 1 calc R
H14C H 0.3248 0.7465 0.1799 0.155 Uiso 1 1 calc R
C15 C 0.4903(6) 0.6480(4) 0.1725(3) 0.089(2) Uani 1 1 d .
H15A H 0.5497 0.6559 0.1816 0.134 Uiso 1 1 calc R
H15B H 0.4723 0.6353 0.1348 0.134 Uiso 1 1 calc R
H15C H 0.4769 0.6094 0.1945 0.134 Uiso 1 1 calc R
C16 C 0.6013(3) 0.8916(3) 0.0825(2) 0.0472(11) Uani 1 1 d .
C17 C 0.5594(4) 0.8549(3) 0.0361(2) 0.0566(13) Uani 1 1 d .
C18 C 0.5539(4) 0.8917(4) -0.0131(2) 0.0688(16) Uani 1 1 d .
H18 H 0.5262 0.8698 -0.0455 0.083 Uiso 1 1 calc R
C19 C 0.5880(5) 0.9587(4) -0.0149(3) 0.0763(19) Uani 1 1 d .
H19 H 0.5836 0.9814 -0.0483 0.092 Uiso 1 1 calc R
C20 C 0.6286(4) 0.9928(4) 0.0318(3) 0.0703(17) Uani 1 1 d .
H20 H 0.6510 1.0386 0.0296 0.084 Uiso 1 1 calc R
C21 C 0.6371(4) 0.9607(3) 0.0825(2) 0.0557(13) Uani 1 1 d .
C22 C 0.6871(4) 0.9963(3) 0.1331(3) 0.0696(16) Uani 1 1 d .
H22 H 0.6720 0.9725 0.1641 0.084 Uiso 1 1 calc R
C23 C 0.7822(5) 0.9806(6) 0.1375(4) 0.111(3) Uani 1 1 d .
H23A H 0.7899 0.9298 0.1323 0.166 Uiso 1 1 calc R
H23B H 0.8141 0.9947 0.1729 0.166 Uiso 1 1 calc R
H23C H 0.8008 1.0075 0.1101 0.166 Uiso 1 1 calc R
C24 C 0.6661(8) 1.0761(4) 0.1361(4) 0.114(3) Uani 1 1 d .
H24A H 0.6779 1.1009 0.1054 0.172 Uiso 1 1 calc R
H24B H 0.6994 1.0964 0.1691 0.172 Uiso 1 1 calc R
H24C H 0.6078 1.0812 0.1357 0.172 Uiso 1 1 calc R
C25 C 0.5240(5) 0.7802(4) 0.0364(3) 0.0735(18) Uani 1 1 d .
H25 H 0.5192 0.7697 0.0735 0.088 Uiso 1 1 calc R
C26 C 0.4382(6) 0.7715(5) -0.0011(4) 0.096(3) Uani 1 1 d .
H26A H 0.4006 0.8063 0.0084 0.144 Uiso 1 1 calc R
H26B H 0.4178 0.7236 0.0027 0.144 Uiso 1 1 calc R
H26C H 0.4418 0.7791 -0.0380 0.144 Uiso 1 1 calc R
C27 C 0.5847(7) 0.7249(5) 0.0214(5) 0.117(3) Uani 1 1 d .
H27A H 0.5881 0.7324 -0.0156 0.175 Uiso 1 1 calc R
H27B H 0.5647 0.6769 0.0254 0.175 Uiso 1 1 calc R
H27C H 0.6392 0.7309 0.0452 0.175 Uiso 1 1 calc R
C28 C 0.3415(5) 0.9956(4) 0.2216(3) 0.081(2) Uani 1 1 d .
H28A H 0.3875 1.0028 0.2531 0.098 Uiso 1 1 calc R
H28B H 0.3213 0.9465 0.2229 0.098 Uiso 1 1 calc R
C29 C 0.2717(5) 1.0478(6) 0.2244(4) 0.102(3) Uani 1 1 d .
H29A H 0.2229 1.0366 0.1955 0.123 Uiso 1 1 calc R
H29B H 0.2563 1.0418 0.2589 0.123 Uiso 1 1 calc R
C30 C 0.3177(5) 1.1289(4) 0.1691(3) 0.082(2) Uani 1 1 d .
H30A H 0.3328 1.1790 0.1649 0.098 Uiso 1 1 calc R
H30B H 0.2697 1.1176 0.1397 0.098 Uiso 1 1 calc R
C31 C 0.3892(5) 1.0815(3) 0.1645(3) 0.0677(16) Uani 1 1 d .
H31A H 0.4008 1.0881 0.1289 0.081 Uiso 1 1 calc R
H31B H 0.4386 1.0961 0.1916 0.081 Uiso 1 1 calc R
C32 C 0.1272(3) 0.8573(2) 0.3417(2) 0.0424(10) Uani 1 1 d .
C33 C 0.1929(3) 0.7687(3) 0.3050(3) 0.0613(15) Uani 1 1 d .
H33 H 0.2032 0.7329 0.2815 0.074 Uiso 1 1 calc R
C34 C 0.2458(4) 0.7918(3) 0.3507(3) 0.0665(16) Uani 1 1 d .
H34 H 0.2999 0.7749 0.3649 0.080 Uiso 1 1 calc R
C35 C 0.0443(3) 0.7917(3) 0.2588(2) 0.0524(12) Uani 1 1 d .
C36 C 0.0317(4) 0.8245(3) 0.2087(3) 0.0661(16) Uani 1 1 d .
C37 C -0.0406(5) 0.8020(5) 0.1687(4) 0.090(2) Uani 1 1 d .
H37 H -0.0517 0.8229 0.1343 0.108 Uiso 1 1 calc R
C38 C -0.0932(5) 0.7512(5) 0.1797(5) 0.106(3) Uani 1 1 d .
H38 H -0.1393 0.7370 0.1528 0.127 Uiso 1 1 calc R
C39 C -0.0789(4) 0.7197(4) 0.2314(4) 0.084(2) Uani 1 1 d .
H39 H -0.1164 0.6856 0.2388 0.101 Uiso 1 1 calc R
C40 C -0.0091(4) 0.7387(3) 0.2719(3) 0.0630(15) Uani 1 1 d .
C41 C 0.0076(4) 0.6997(3) 0.3254(3) 0.0702(17) Uani 1 1 d .
H41 H 0.0443 0.7306 0.3524 0.084 Uiso 1 1 calc R
C42 C 0.0562(6) 0.6291(4) 0.3209(4) 0.098(3) Uani 1 1 d .
H42A H 0.0205 0.5961 0.2967 0.147 Uiso 1 1 calc R
H42B H 0.0739 0.6073 0.3563 0.147 Uiso 1 1 calc R
H42C H 0.1045 0.6400 0.3071 0.147 Uiso 1 1 calc R
C43 C -0.0703(6) 0.6840(5) 0.3464(5) 0.113(3) Uani 1 1 d .
H43A H -0.0991 0.7285 0.3493 0.170 Uiso 1 1 calc R
H43B H -0.0542 0.6615 0.3816 0.170 Uiso 1 1 calc R
H43C H -0.1067 0.6521 0.3216 0.170 Uiso 1 1 calc R
C44 C 0.0902(5) 0.8791(4) 0.1936(3) 0.081(2) Uani 1 1 d .
H44 H 0.1278 0.8966 0.2272 0.097 Uiso 1 1 calc R
C45 C 0.0432(7) 0.9449(5) 0.1631(4) 0.114(3) Uani 1 1 d .
H45A H 0.0071 0.9291 0.1295 0.171 Uiso 1 1 calc R
H45B H 0.0831 0.9791 0.1555 0.171 Uiso 1 1 calc R
H45C H 0.0104 0.9675 0.1852 0.171 Uiso 1 1 calc R
C46 C 0.1433(7) 0.8435(5) 0.1590(5) 0.119(3) Uani 1 1 d .
H46A H 0.1815 0.8099 0.1808 0.179 Uiso 1 1 calc R
H46B H 0.1743 0.8799 0.1450 0.179 Uiso 1 1 calc R
H46C H 0.1075 0.8182 0.1292 0.179 Uiso 1 1 calc R
C47 C 0.2392(4) 0.8758(3) 0.4271(3) 0.0671(16) Uani 1 1 d .
C48 C 0.2972(5) 0.9325(4) 0.4314(3) 0.081(2) Uani 1 1 d .
C49 C 0.3318(7) 0.9564(6) 0.4848(4) 0.122(4) Uani 1 1 d .
H49 H 0.3696 0.9946 0.4902 0.147 Uiso 1 1 calc R
C50 C 0.3120(7) 0.9257(6) 0.5285(4) 0.116(4) Uani 1 1 d .
H50 H 0.3360 0.9429 0.5633 0.139 Uiso 1 1 calc R
C51 C 0.2576(6) 0.8703(5) 0.5219(3) 0.102(3) Uani 1 1 d .
H51 H 0.2456 0.8491 0.5526 0.123 Uiso 1 1 calc R
C52 C 0.2187(4) 0.8435(4) 0.4712(3) 0.0709(17) Uani 1 1 d .
C53 C 0.1607(5) 0.7796(5) 0.4660(3) 0.086(2) Uani 1 1 d .
H53 H 0.1227 0.7826 0.4298 0.104 Uiso 1 1 calc R
C54 C 0.2054(7) 0.7060(5) 0.4692(5) 0.120(3) Uani 1 1 d .
H54A H 0.2391 0.7046 0.4428 0.180 Uiso 1 1 calc R
H54B H 0.1645 0.6679 0.4616 0.180 Uiso 1 1 calc R
H54C H 0.2406 0.6995 0.5050 0.180 Uiso 1 1 calc R
C55 C 0.1047(8) 0.7762(7) 0.5080(4) 0.131(4) Uani 1 1 d .
H55A H 0.1362 0.7555 0.5415 0.197 Uiso 1 1 calc R
H55B H 0.0564 0.7469 0.4937 0.197 Uiso 1 1 calc R
H55C H 0.0872 0.8242 0.5148 0.197 Uiso 1 1 calc R
C56 C 0.3254(6) 0.9657(6) 0.3836(4) 0.108(3) Uani 1 1 d .
H56 H 0.2870 0.9490 0.3501 0.130 Uiso 1 1 calc R
C57 C 0.4122(8) 0.9383(9) 0.3834(6) 0.173(7) Uani 1 1 d .
H57A H 0.4519 0.9577 0.4142 0.259 Uiso 1 1 calc R
H57B H 0.4269 0.9534 0.3505 0.259 Uiso 1 1 calc R
H57C H 0.4129 0.8864 0.3854 0.259 Uiso 1 1 calc R
C58 C 0.3211(10) 1.0480(6) 0.3847(6) 0.165(6) Uani 1 1 d .
H58A H 0.2649 1.0629 0.3843 0.247 Uiso 1 1 calc R
H58B H 0.3371 1.0673 0.3534 0.247 Uiso 1 1 calc R
H58C H 0.3585 1.0658 0.4172 0.247 Uiso 1 1 calc R
C59 C -0.1220(4) 0.9965(4) 0.2970(3) 0.0767(18) Uani 1 1 d .
H59A H -0.1398 0.9468 0.2998 0.092 Uiso 1 1 calc R
H59B H -0.1043 1.0012 0.2632 0.092 Uiso 1 1 calc R
C60 C -0.1962(5) 1.0467(5) 0.2955(5) 0.102(3) Uani 1 1 d .
H60A H -0.2414 1.0348 0.2645 0.122 Uiso 1 1 calc R
H60B H -0.2165 1.0406 0.3283 0.122 Uiso 1 1 calc R
C61 C -0.1062(6) 1.1365(4) 0.3382(4) 0.097(3) Uani 1 1 d .
H61A H -0.1275 1.1292 0.3705 0.117 Uiso 1 1 calc R
H61B H -0.0903 1.1869 0.3372 0.117 Uiso 1 1 calc R
C62 C -0.0298(5) 1.0894(3) 0.3416(3) 0.0711(17) Uani 1 1 d .
H62A H -0.0067 1.0988 0.3103 0.085 Uiso 1 1 calc R
H62B H 0.0124 1.1019 0.3741 0.085 Uiso 1 1 calc R
O4 O 0.157(2) 0.1259(17) 0.0028(14) 0.283(14) Uani 0.50 1 d PU
H4A H 0.1885 0.0940 -0.0063 0.425 Uiso 0.50 1 d PR
H4B H 0.1362 0.1094 0.0281 0.425 Uiso 0.50 1 d PR
O3 O 1.0000 0.0000 0.5000 0.305(11) Uani 1 2 d SU
H3B H 0.9799 0.0393 0.4849 0.457 Uiso 0.50 1 d PR
H3C H 1.0157 0.0063 0.5342 0.457 Uiso 0.50 1 d PR

loop_
_atom_site_aniso_label
_atom_site_aniso_U_11
_atom_site_aniso_U_22
_atom_site_aniso_U_33
_atom_site_aniso_U_23
_atom_site_aniso_U_13
_atom_site_aniso_U_12
Pd1 0.0421(2) 0.0382(2) 0.0445(2) 0.00098(14) 0.01194(17) 0.00212(13)
Pd2 0.0454(2) 0.0368(2) 0.0466(2) 0.00076(14) 0.01460(18) 0.00496(14)
Cl1 0.0597(8) 0.0717(9) 0.0936(12) -0.0327(9) -0.0024(8) 0.0076(7)
Cl2 0.0658(9) 0.0611(8) 0.0692(9) -0.0102(7) -0.0063(7) 0.0049(7)
Cl3 0.0977(12) 0.0556(8) 0.1219(15) 0.0153(9) 0.0715(12) 0.0072(8)
Cl4 0.0632(8) 0.0544(7) 0.0808(10) 0.0178(7) 0.0317(7) 0.0100(6)
O1 0.083(3) 0.090(4) 0.115(4) -0.026(3) 0.039(3) 0.016(3)
O2 0.088(4) 0.088(4) 0.120(5) 0.043(3) 0.029(3) 0.040(3)
N1 0.043(2) 0.044(2) 0.041(2) 0.0054(17) 0.0137(17) 0.0023(16)
N2 0.046(2) 0.047(2) 0.039(2) 0.0065(17) 0.0136(17) 0.0026(17)
N3 0.049(2) 0.049(2) 0.061(3) -0.002(2) 0.017(2) 0.0065(19)
N4 0.043(2) 0.042(2) 0.058(3) -0.0066(18) 0.0110(19) 0.0032(17)
N5 0.045(2) 0.056(2) 0.052(2) -0.009(2) 0.0059(19) 0.0036(19)
N6 0.059(3) 0.048(2) 0.047(2) 0.0069(18) 0.021(2) 0.0128(19)
C1 0.040(2) 0.038(2) 0.035(2) 0.0019(18) 0.0084(18) -0.0034(18)
C2 0.046(3) 0.060(3) 0.060(3) 0.015(3) 0.014(2) 0.014(2)
C3 0.049(3) 0.064(3) 0.062(3) 0.011(3) 0.024(3) 0.017(2)
C4 0.046(2) 0.041(2) 0.040(2) 0.0080(19) 0.012(2) -0.0001(19)
C5 0.048(3) 0.049(3) 0.050(3) 0.003(2) 0.013(2) -0.002(2)
C6 0.062(3) 0.066(4) 0.067(4) 0.013(3) 0.024(3) -0.006(3)
C7 0.076(4) 0.083(4) 0.062(4) 0.012(3) 0.035(3) -0.002(3)
C8 0.098(5) 0.074(4) 0.041(3) 0.000(3) 0.018(3) -0.006(4)
C9 0.062(3) 0.056(3) 0.047(3) 0.000(2) 0.010(2) -0.004(2)
C10 0.084(4) 0.068(4) 0.056(3) -0.002(3) 0.007(3) -0.021(3)
C11 0.073(5) 0.111(7) 0.151(9) 0.028(6) -0.028(5) -0.036(5)
C12 0.161(10) 0.107(6) 0.069(5) -0.035(4) 0.027(6) -0.058(6)
C13 0.064(3) 0.056(3) 0.052(3) 0.011(2) 0.004(3) -0.015(3)
C14 0.069(5) 0.121(7) 0.107(7) -0.004(5) -0.005(4) -0.027(5)
C15 0.133(7) 0.068(4) 0.068(4) -0.013(3) 0.023(4) -0.010(4)
C16 0.053(3) 0.054(3) 0.039(2) 0.010(2) 0.019(2) 0.007(2)
C17 0.060(3) 0.065(3) 0.045(3) 0.007(2) 0.013(2) -0.001(3)
C18 0.082(4) 0.081(4) 0.045(3) 0.010(3) 0.017(3) 0.000(3)
C19 0.085(5) 0.091(5) 0.058(4) 0.029(4) 0.029(3) 0.012(4)
C20 0.080(4) 0.069(4) 0.065(4) 0.019(3) 0.023(3) -0.005(3)
C21 0.059(3) 0.057(3) 0.054(3) 0.012(3) 0.020(3) -0.003(3)
C22 0.081(4) 0.063(4) 0.064(4) 0.005(3) 0.014(3) -0.018(3)
C23 0.073(5) 0.162(9) 0.091(6) -0.022(6) 0.006(4) -0.029(5)
C24 0.178(11) 0.066(5) 0.094(6) 0.002(4) 0.021(7) -0.012(5)
C25 0.103(5) 0.069(4) 0.049(3) -0.006(3) 0.019(3) -0.019(4)
C26 0.099(6) 0.096(6) 0.091(6) -0.021(5) 0.017(5) -0.030(5)
C27 0.128(8) 0.081(5) 0.129(8) -0.016(5) 0.005(6) 0.006(5)
C28 0.078(4) 0.078(4) 0.102(5) 0.022(4) 0.046(4) 0.007(4)
C29 0.075(5) 0.135(8) 0.114(7) 0.000(6) 0.059(5) 0.011(5)
C30 0.092(5) 0.059(4) 0.095(5) 0.008(4) 0.024(4) 0.023(4)
C31 0.085(4) 0.053(3) 0.074(4) 0.006(3) 0.035(4) 0.009(3)
C32 0.044(2) 0.039(2) 0.046(3) 0.002(2) 0.014(2) 0.0011(19)
C33 0.049(3) 0.057(3) 0.076(4) -0.017(3) 0.013(3) 0.011(2)
C34 0.042(3) 0.074(4) 0.079(4) -0.015(3) 0.004(3) 0.020(3)
C35 0.047(3) 0.040(3) 0.065(3) -0.010(2) 0.004(2) 0.005(2)
C36 0.069(4) 0.050(3) 0.071(4) -0.006(3) -0.002(3) 0.009(3)
C37 0.073(5) 0.081(5) 0.099(6) -0.006(4) -0.011(4) 0.008(4)
C38 0.061(4) 0.098(6) 0.135(8) -0.020(6) -0.024(5) 0.007(4)
C39 0.049(3) 0.074(4) 0.122(7) -0.018(4) 0.005(4) -0.003(3)
C40 0.050(3) 0.051(3) 0.087(4) -0.017(3) 0.014(3) 0.002(2)
C41 0.066(4) 0.058(3) 0.092(5) -0.017(3) 0.030(3) -0.012(3)
C42 0.123(7) 0.069(4) 0.108(6) 0.012(4) 0.039(6) 0.009(4)
C43 0.119(7) 0.088(5) 0.162(9) -0.013(6) 0.091(7) -0.024(5)
C44 0.102(5) 0.058(4) 0.077(5) -0.002(3) 0.009(4) -0.003(4)
C45 0.138(9) 0.080(5) 0.112(8) 0.021(5) 0.007(6) 0.003(5)
C46 0.127(8) 0.099(6) 0.144(9) -0.012(6) 0.058(7) -0.029(6)
C47 0.065(4) 0.066(4) 0.061(4) -0.018(3) -0.004(3) 0.017(3)
C48 0.078(5) 0.067(4) 0.084(5) -0.020(3) -0.006(4) 0.000(3)
C49 0.134(9) 0.117(7) 0.092(7) -0.034(6) -0.021(6) -0.011(7)
C50 0.116(8) 0.137(9) 0.073(6) -0.039(6) -0.020(5) 0.016(6)
C51 0.106(6) 0.119(7) 0.068(5) -0.004(5) -0.006(4) 0.031(6)
C52 0.066(4) 0.083(4) 0.059(4) 0.003(3) 0.005(3) 0.024(3)
C53 0.088(5) 0.106(6) 0.059(4) 0.018(4) 0.006(4) 0.027(4)
C54 0.116(7) 0.099(6) 0.137(9) 0.016(6) 0.015(6) 0.023(6)
C55 0.160(10) 0.160(10) 0.087(6) 0.045(7) 0.056(7) 0.030(8)
C56 0.108(7) 0.114(7) 0.094(6) -0.014(5) 0.005(5) -0.040(6)
C57 0.113(9) 0.29(2) 0.113(9) -0.007(10) 0.025(8) -0.043(11)
C58 0.227(15) 0.102(7) 0.150(11) -0.016(7) 0.014(10) -0.084(9)
C59 0.059(4) 0.072(4) 0.093(5) 0.008(4) 0.007(3) 0.011(3)
C60 0.072(5) 0.089(5) 0.140(8) 0.027(5) 0.015(5) 0.021(4)
C61 0.120(7) 0.058(4) 0.123(7) 0.009(4) 0.045(6) 0.036(4)
C62 0.080(4) 0.041(3) 0.089(5) 0.003(3) 0.015(4) 0.012(3)
O4 0.283(14) 0.285(14) 0.282(14) 0.000(2) 0.067(4) 0.000(2)
O3 0.307(12) 0.303(12) 0.304(12) -0.005(2) 0.071(3) 0.002(2)

loop_
_atom_type_symbol
_atom_type_description
_atom_type_scat_dispersion_real
_atom_type_scat_dispersion_imag
_atom_type_scat_source
C C 0.0033 0.0016 'International Tables Vol C Tables 4.2.6.8 and 6.1.1.4'
H H 0.0000 0.0000 'International Tables Vol C Tables 4.2.6.8 and 6.1.1.4'
N N 0.0061 0.0033 'International Tables Vol C Tables 4.2.6.8 and 6.1.1.4'
O O 0.0106 0.0060 'International Tables Vol C Tables 4.2.6.8 and 6.1.1.4'
Cl Cl 0.1484 0.1585 'International Tables Vol C Tables 4.2.6.8 and 6.1.1.4'
Pd Pd -0.9988 1.0072 'International Tables Vol C Tables 4.2.6.8 and 6.1.1.4'

loop_
_geom_angle_atom_site_label_1
_geom_angle_atom_site_label_2
_geom_angle_atom_site_label_3
_geom_angle
C1 Pd1 N3 177.11(18)
C1 Pd1 Cl2 94.91(14)
N3 Pd1 Cl2 85.82(14)
C1 Pd1 Cl1 88.83(13)
N3 Pd1 Cl1 90.58(14)
Cl2 Pd1 Cl1 175.40(6)
C32 Pd2 N6 175.97(19)
C32 Pd2 Cl4 94.05(14)
N6 Pd2 Cl4 85.58(12)
C32 Pd2 Cl3 88.21(14)
N6 Pd2 Cl3 92.35(13)
Cl4 Pd2 Cl3 176.58(7)
C30 O1 C29 108.9(6)
C61 O2 C60 108.2(6)
C1 N1 C2 110.5(4)
C1 N1 C4 126.1(4)
C2 N1 C4 123.0(4)
C1 N2 C3 111.1(4)
C1 N2 C16 126.6(4)
C3 N2 C16 122.1(4)
C28 N3 C31 109.5(5)
C28 N3 Pd1 112.2(4)
C31 N3 Pd1 116.7(4)
C28 N3 H3A 96.0
C31 N3 H3A 120.3
Pd1 N3 H3A 100.2
C32 N4 C33 110.8(4)
C32 N4 C35 126.4(4)
C33 N4 C35 122.3(4)
C32 N5 C34 111.1(4)
C32 N5 C47 125.9(4)
C34 N5 C47 122.5(5)
C62 N6 C59 108.2(5)
C62 N6 Pd2 119.9(4)
C59 N6 Pd2 109.2(4)
C62 N6 H6A 101.1
C59 N6 H6A 120.2
Pd2 N6 H6A 98.7
N2 C1 N1 104.7(4)
N2 C1 Pd1 129.1(3)
N1 C1 Pd1 125.9(3)
C3 C2 N1 107.0(4)
C3 C2 H2 126.5
N1 C2 H2 126.5
C2 C3 N2 106.7(4)
C2 C3 H3 126.7
N2 C3 H3 126.7
C5 C4 C9 123.3(5)
C5 C4 N1 117.4(4)
C9 C4 N1 119.1(4)
C6 C5 C4 116.3(5)
C6 C5 C13 121.0(5)
C4 C5 C13 122.7(5)
C7 C6 C5 121.7(6)
C7 C6 H6 119.2
C5 C6 H6 119.2
C8 C7 C6 120.3(6)
C8 C7 H7 119.8
C6 C7 H7 119.8
C7 C8 C9 121.8(6)
C7 C8 H8 119.1
C9 C8 H8 119.1
C8 C9 C4 116.5(5)
C8 C9 C10 120.8(5)
C4 C9 C10 122.6(5)
C11 C10 C9 109.1(5)
C11 C10 C12 114.3(7)
C9 C10 C12 109.9(6)
C11 C10 H10 107.8
C9 C10 H10 107.8
C12 C10 H10 107.8
C10 C11 H11A 109.5
C10 C11 H11B 109.5
H11A C11 H11B 109.5
C10 C11 H11C 109.5
H11A C11 H11C 109.5
H11B C11 H11C 109.5
C10 C12 H12A 109.5
C10 C12 H12B 109.5
H12A C12 H12B 109.5
C10 C12 H12C 109.5
H12A C12 H12C 109.5
H12B C12 H12C 109.5
C15 C13 C5 110.8(5)
C15 C13 C14 110.5(6)
C5 C13 C14 113.2(6)
C15 C13 H13 107.3
C5 C13 H13 107.3
C14 C13 H13 107.3
C13 C14 H14A 109.5
C13 C14 H14B 109.5
H14A C14 H14B 109.5
C13 C14 H14C 109.5
H14A C14 H14C 109.5
H14B C14 H14C 109.5
C13 C15 H15A 109.5
C13 C15 H15B 109.5
H15A C15 H15B 109.5
C13 C15 H15C 109.5
H15A C15 H15C 109.5
H15B C15 H15C 109.5
C17 C16 C21 124.5(5)
C17 C16 N2 117.3(5)
C21 C16 N2 118.1(5)
C16 C17 C18 115.4(5)
C16 C17 C25 124.1(5)
C18 C17 C25 120.4(6)
C19 C18 C17 121.8(6)
C19 C18 H18 119.1
C17 C18 H18 119.1
C20 C19 C18 120.9(6)
C20 C19 H19 119.6
C18 C19 H19 119.6
C19 C20 C21 121.5(6)
C19 C20 H20 119.2
C21 C20 H20 119.2
C20 C21 C16 115.9(5)
C20 C21 C22 121.1(5)
C16 C21 C22 122.9(5)
C21 C22 C24 112.5(6)
C21 C22 C23 108.5(6)
C24 C22 C23 114.3(8)
C21 C22 H22 107.1
C24 C22 H22 107.1
C23 C22 H22 107.1
C22 C23 H23A 109.5
C22 C23 H23B 109.5
H23A C23 H23B 109.5
C22 C23 H23C 109.5
H23A C23 H23C 109.5
H23B C23 H23C 109.5
C22 C24 H24A 109.5
C22 C24 H24B 109.5
H24A C24 H24B 109.5
C22 C24 H24C 109.5
H24A C24 H24C 109.5
H24B C24 H24C 109.5
C17 C25 C26 113.6(6)
C17 C25 C27 109.7(6)
C26 C25 C27 109.8(6)
C17 C25 H25 107.8
C26 C25 H25 107.8
C27 C25 H25 107.8
C25 C26 H26A 109.5
C25 C26 H26B 109.5
H26A C26 H26B 109.5
C25 C26 H26C 109.5
H26A C26 H26C 109.5
H26B C26 H26C 109.5
C25 C27 H27A 109.5
C25 C27 H27B 109.5
H27A C27 H27B 109.5
C25 C27 H27C 109.5
H27A C27 H27C 109.5
H27B C27 H27C 109.5
N3 C28 C29 112.8(6)
N3 C28 H28A 109.0
C29 C28 H28A 109.0
N3 C28 H28B 109.0
C29 C28 H28B 109.0
H28A C28 H28B 107.8
O1 C29 C28 111.9(6)
O1 C29 H29A 109.2
C28 C29 H29A 109.2
O1 C29 H29B 109.2
C28 C29 H29B 109.3
H29A C29 H29B 107.9
O1 C30 C31 112.4(6)
O1 C30 H30A 109.1
C31 C30 H30A 109.1
O1 C30 H30B 109.1
C31 C30 H30B 109.1
H30A C30 H30B 107.9
N3 C31 C30 112.6(6)
N3 C31 H31A 109.1
C30 C31 H31A 109.1
N3 C31 H31B 109.1
C30 C31 H31B 109.1
H31A C31 H31B 107.8
N5 C32 N4 104.1(4)
N5 C32 Pd2 131.2(4)
N4 C32 Pd2 124.2(4)
C34 C33 N4 106.7(5)
C34 C33 H33 126.6
N4 C33 H33 126.6
C33 C34 N5 107.4(5)
C33 C34 H34 126.3
N5 C34 H34 126.3
C36 C35 C40 123.8(5)
C36 C35 N4 118.7(5)
C40 C35 N4 117.3(5)
C35 C36 C37 116.3(7)
C35 C36 C44 124.2(6)
C37 C36 C44 119.5(7)
C38 C37 C36 121.6(8)
C38 C37 H37 119.2
C36 C37 H37 119.2
C37 C38 C39 120.5(7)
C37 C38 H38 119.8
C39 C38 H38 119.8
C40 C39 C38 120.7(7)
C40 C39 H39 119.6
C38 C39 H39 119.6
C39 C40 C35 117.1(7)
C39 C40 C41 119.2(6)
C35 C40 C41 123.7(5)
C40 C41 C43 114.4(7)
C40 C41 C42 109.2(6)
C43 C41 C42 110.8(6)
C40 C41 H41 107.4
C43 C41 H41 107.4
C42 C41 H41 107.4
C41 C42 H42A 109.5
C41 C42 H42B 109.5
H42A C42 H42B 109.5
C41 C42 H42C 109.5
H42A C42 H42C 109.5
H42B C42 H42C 109.5
C41 C43 H43A 109.5
C41 C43 H43B 109.5
H43A C43 H43B 109.5
C41 C43 H43C 109.5
H43A C43 H43C 109.5
H43B C43 H43C 109.5
C36 C44 C46 110.0(6)
C36 C44 C45 112.4(7)
C46 C44 C45 109.8(8)
C36 C44 H44 108.2
C46 C44 H44 108.2
C45 C44 H44 108.2
C44 C45 H45A 109.5
C44 C45 H45B 109.5
H45A C45 H45B 109.5
C44 C45 H45C 109.5
H45A C45 H45C 109.5
H45B C45 H45C 109.5
C44 C46 H46A 109.5
C44 C46 H46B 109.5
H46A C46 H46B 109.5
C44 C46 H46C 109.5
H46A C46 H46C 109.5
H46B C46 H46C 109.5
C52 C47 C48 123.5(6)
C52 C47 N5 118.6(6)
C48 C47 N5 117.7(6)
C47 C48 C49 115.1(9)
C47 C48 C56 124.5(7)
C49 C48 C56 120.3(8)
C50 C49 C48 122.2(10)
C50 C49 H49 118.9
C48 C49 H49 118.9
C51 C50 C49 120.0(9)
C51 C50 H50 120.0
C49 C50 H50 120.0
C50 C51 C52 122.5(10)
C50 C51 H51 118.7
C52 C51 H51 118.7
C47 C52 C51 116.7(8)
C47 C52 C53 122.8(6)
C51 C52 C53 120.4(8)
C52 C53 C54 113.9(7)
C52 C53 C55 115.8(8)
C54 C53 C55 106.2(8)
C52 C53 H53 106.8
C54 C53 H53 106.8
C55 C53 H53 106.8
C53 C54 H54A 109.5
C53 C54 H54B 109.5
H54A C54 H54B 109.5
C53 C54 H54C 109.5
H54A C54 H54C 109.5
H54B C54 H54C 109.5
C53 C55 H55A 109.5
C53 C55 H55B 109.5
H55A C55 H55B 109.5
C53 C55 H55C 109.5
H55A C55 H55C 109.5
H55B C55 H55C 109.5
C57 C56 C48 109.3(9)
C57 C56 C58 112.4(11)
C48 C56 C58 111.4(9)
C57 C56 H56 107.9
C48 C56 H56 107.8
C58 C56 H56 107.9
C56 C57 H57A 109.5
C56 C57 H57B 109.5
H57A C57 H57B 109.5
C56 C57 H57C 109.5
H57A C57 H57C 109.5
H57B C57 H57C 109.5
C56 C58 H58A 109.6
C56 C58 H58B 109.5
H58A C58 H58B 109.4
C56 C58 H58C 109.6
H58A C58 H58C 109.4
H58B C58 H58C 109.4
N6 C59 C60 112.8(7)
N6 C59 H59A 109.0
C60 C59 H59A 109.0
N6 C59 H59B 109.0
C60 C59 H59B 109.0
H59A C59 H59B 107.8
O2 C60 C59 109.3(6)
O2 C60 H60A 109.8
C59 C60 H60A 109.8
O2 C60 H60B 109.8
C59 C60 H60B 109.8
H60A C60 H60B 108.3
O2 C61 C62 111.8(7)
O2 C61 H61A 109.3
C62 C61 H61A 109.3
O2 C61 H61B 109.3
C62 C61 H61B 109.3
H61A C61 H61B 107.9
N6 C62 C61 111.8(6)
N6 C62 H62A 109.3
C61 C62 H62A 109.3
N6 C62 H62B 109.2
C61 C62 H62B 109.2
H62A C62 H62B 107.9
H4A O4 H4B 109.5
H3B O3 H3C 109.5

loop_
_geom_bond_atom_site_label_1
_geom_bond_atom_site_label_2
_geom_bond_distance
Pd1 C1 1.972(5)
Pd1 N3 2.115(4)
Pd1 Cl2 2.2931(15)
Pd1 Cl1 2.2946(16)
Pd2 C32 1.965(5)
Pd2 N6 2.124(4)
Pd2 Cl4 2.2874(14)
Pd2 Cl3 2.2923(16)
O1 C30 1.405(9)
O1 C29 1.416(11)
O2 C61 1.418(11)
O2 C60 1.439(10)
N1 C1 1.358(6)
N1 C2 1.380(6)
N1 C4 1.449(6)
N2 C1 1.341(6)
N2 C3 1.383(6)
N2 C16 1.469(6)
N3 C28 1.464(8)
N3 C31 1.469(7)
N3 H3A 0.8997
N4 C32 1.379(6)
N4 C33 1.384(7)
N4 C35 1.448(6)
N5 C32 1.353(6)
N5 C34 1.387(7)
N5 C47 1.463(7)
N6 C62 1.469(7)
N6 C59 1.480(8)
N6 H6A 0.9000
C2 C3 1.338(8)
C2 H2 0.9300
C3 H3 0.9300
C4 C5 1.402(7)
C4 C9 1.403(7)
C5 C6 1.400(8)
C5 C13 1.514(8)
C6 C7 1.374(9)
C6 H6 0.9300
C7 C8 1.364(10)
C7 H7 0.9300
C8 C9 1.396(8)
C8 H8 0.9300
C9 C10 1.541(8)
C10 C11 1.532(11)
C10 C12 1.562(10)
C10 H10 0.9800
C11 H11A 0.9600
C11 H11B 0.9600
C11 H11C 0.9600
C12 H12A 0.9600
C12 H12B 0.9600
C12 H12C 0.9600
C13 C15 1.499(10)
C13 C14 1.531(9)
C13 H13 0.9800
C14 H14A 0.9600
C14 H14B 0.9600
C14 H14C 0.9600
C15 H15A 0.9600
C15 H15B 0.9600
C15 H15C 0.9600
C16 C17 1.390(8)
C16 C21 1.406(8)
C17 C18 1.401(8)
C17 C25 1.498(8)
C18 C19 1.364(10)
C18 H18 0.9300
C19 C20 1.364(10)
C19 H19 0.9300
C20 C21 1.388(8)
C20 H20 0.9300
C21 C22 1.500(9)
C22 C24 1.519(10)
C22 C23 1.566(11)
C22 H22 0.9800
C23 H23A 0.9600
C23 H23B 0.9600
C23 H23C 0.9600
C24 H24A 0.9600
C24 H24B 0.9600
C24 H24C 0.9600
C25 C26 1.510(11)
C25 C27 1.535(12)
C25 H25 0.9800
C26 H26A 0.9600
C26 H26B 0.9600
C26 H26C 0.9600
C27 H27A 0.9600
C27 H27B 0.9600
C27 H27C 0.9600
C28 C29 1.513(11)
C28 H28A 0.9700
C28 H28B 0.9700
C29 H29A 0.9700
C29 H29B 0.9700
C30 C31 1.490(9)
C30 H30A 0.9700
C30 H30B 0.9700
C31 H31A 0.9700
C31 H31B 0.9700
C33 C34 1.342(9)
C33 H33 0.9300
C34 H34 0.9300
C35 C36 1.377(9)
C35 C40 1.406(8)
C36 C37 1.428(9)
C36 C44 1.502(10)
C37 C38 1.348(13)
C37 H37 0.9300
C38 C39 1.398(13)
C38 H38 0.9300
C39 C40 1.390(9)
C39 H39 0.9300
C40 C41 1.499(10)
C41 C43 1.524(10)
C41 C42 1.547(10)
C41 H41 0.9800
C42 H42A 0.9600
C42 H42B 0.9600
C42 H42C 0.9600
C43 H43A 0.9600
C43 H43B 0.9600
C43 H43C 0.9600
C44 C46 1.522(12)
C44 C45 1.547(11)
C44 H44 0.9800
C45 H45A 0.9600
C45 H45B 0.9600
C45 H45C 0.9600
C46 H46A 0.9600
C46 H46B 0.9600
C46 H46C 0.9600
C47 C52 1.374(10)
C47 C48 1.402(10)
C48 C49 1.407(12)
C48 C56 1.520(13)
C49 C50 1.347(16)
C49 H49 0.9300
C50 C51 1.344(14)
C50 H50 0.9300
C51 C52 1.382(11)
C51 H51 0.9300
C52 C53 1.504(11)
C53 C54 1.540(11)
C53 C55 1.560(12)
C53 H53 0.9800
C54 H54A 0.9600
C54 H54B 0.9600
C54 H54C 0.9600
C55 H55A 0.9600
C55 H55B 0.9600
C55 H55C 0.9600
C56 C57 1.515(17)
C56 C58 1.523(15)
C56 H56 0.9800
C57 H57A 0.9600
C57 H57B 0.9600
C57 H57C 0.9600
C58 H58A 0.9607
C58 H58B 0.9607
C58 H58C 0.9607
C59 C60 1.525(10)
C59 H59A 0.9700
C59 H59B 0.9700
C60 H60A 0.9700
C60 H60B 0.9700
C61 C62 1.512(10)
C61 H61A 0.9700
C61 H61B 0.9700
C62 H62A 0.9700
C62 H62B 0.9700
O4 H4A 0.8500
O4 H4B 0.8500
O3 H3B 0.8500
O3 H3C 0.8500

loop_
_geom_torsion_atom_site_label_1
_geom_torsion_atom_site_label_2
_geom_torsion_atom_site_label_3
_geom_torsion_atom_site_label_4
_geom_torsion
C1 Pd1 N3 C28 4(4)
Cl2 Pd1 N3 C28 108.8(5)
Cl1 Pd1 N3 C28 -74.1(5)
C1 Pd1 N3 C31 132(4)
Cl2 Pd1 N3 C31 -123.7(4)
Cl1 Pd1 N3 C31 53.4(4)
C32 Pd2 N6 C62 -126(2)
Cl4 Pd2 N6 C62 149.5(4)
Cl3 Pd2 N6 C62 -27.7(4)
C32 Pd2 N6 C59 0(3)
Cl4 Pd2 N6 C59 -84.9(4)
Cl3 Pd2 N6 C59 97.9(4)
C3 N2 C1 N1 -0.4(5)
C16 N2 C1 N1 174.4(4)
C3 N2 C1 Pd1 174.2(4)
C16 N2 C1 Pd1 -10.9(7)
C2 N1 C1 N2 1.1(5)
C4 N1 C1 N2 -172.5(4)
C2 N1 C1 Pd1 -173.8(4)
C4 N1 C1 Pd1 12.6(7)
N3 Pd1 C1 N2 -178(36)
Cl2 Pd1 C1 N2 78.0(4)
Cl1 Pd1 C1 N2 -99.3(4)
N3 Pd1 C1 N1 -4(4)
Cl2 Pd1 C1 N1 -108.4(4)
Cl1 Pd1 C1 N1 74.3(4)
C1 N1 C2 C3 -1.3(6)
C4 N1 C2 C3 172.5(5)
N1 C2 C3 N2 1.0(7)
C1 N2 C3 C2 -0.3(7)
C16 N2 C3 C2 -175.4(5)
C1 N1 C4 C5 78.7(6)
C2 N1 C4 C5 -94.1(6)
C1 N1 C4 C9 -106.2(6)
C2 N1 C4 C9 81.0(6)
C9 C4 C5 C6 0.7(8)
N1 C4 C5 C6 175.7(5)
C9 C4 C5 C13 -178.0(5)
N1 C4 C5 C13 -3.0(7)
C4 C5 C6 C7 0.2(9)
C13 C5 C6 C7 178.9(6)
C5 C6 C7 C8 -0.2(10)
C6 C7 C8 C9 -0.8(11)
C7 C8 C9 C4 1.7(10)
C7 C8 C9 C10 -176.4(6)
C5 C4 C9 C8 -1.6(8)
N1 C4 C9 C8 -176.5(5)
C5 C4 C9 C10 176.4(5)
N1 C4 C9 C10 1.6(8)
C8 C9 C10 C11 81.5(9)
C4 C9 C10 C11 -96.5(8)
C8 C9 C10 C12 -44.6(9)
C4 C9 C10 C12 137.5(7)
C6 C5 C13 C15 -90.0(7)
C4 C5 C13 C15 88.7(7)
C6 C5 C13 C14 34.8(8)
C4 C5 C13 C14 -146.5(6)
C1 N2 C16 C17 -94.8(6)
C3 N2 C16 C17 79.5(6)
C1 N2 C16 C21 86.9(6)
C3 N2 C16 C21 -98.8(6)
C21 C16 C17 C18 -0.1(9)
N2 C16 C17 C18 -178.3(5)
C21 C16 C17 C25 177.8(6)
N2 C16 C17 C25 -0.4(8)
C16 C17 C18 C19 0.3(10)
C25 C17 C18 C19 -177.7(7)
C17 C18 C19 C20 -0.5(11)
C18 C19 C20 C21 0.5(11)
C19 C20 C21 C16 -0.2(10)
C19 C20 C21 C22 175.5(7)
C17 C16 C21 C20 0.1(9)
N2 C16 C21 C20 178.3(5)
C17 C16 C21 C22 -175.6(6)
N2 C16 C21 C22 2.6(8)
C20 C21 C22 C24 46.9(9)
C16 C21 C22 C24 -137.7(7)
C20 C21 C22 C23 -80.5(8)
C16 C21 C22 C23 95.0(8)
C16 C17 C25 C26 137.7(7)
C18 C17 C25 C26 -44.4(9)
C16 C17 C25 C27 -98.9(8)
C18 C17 C25 C27 78.9(8)
C31 N3 C28 C29 48.7(9)
Pd1 N3 C28 C29 179.9(6)
C30 O1 C29 C28 58.9(9)
N3 C28 C29 O1 -55.0(10)
C29 O1 C30 C31 -60.1(9)
C28 N3 C31 C30 -49.5(8)
Pd1 N3 C31 C30 -178.3(5)
O1 C30 C31 N3 56.9(9)
C34 N5 C32 N4 1.1(6)
C47 N5 C32 N4 -170.2(5)
C34 N5 C32 Pd2 -170.5(4)
C47 N5 C32 Pd2 18.2(8)
C33 N4 C32 N5 -1.1(6)
C35 N4 C32 N5 170.9(5)
C33 N4 C32 Pd2 171.2(4)
C35 N4 C32 Pd2 -16.8(7)
N6 Pd2 C32 N5 179(100)
Cl4 Pd2 C32 N5 -96.9(5)
Cl3 Pd2 C32 N5 80.6(5)
N6 Pd2 C32 N4 8(3)
Cl4 Pd2 C32 N4 93.0(4)
Cl3 Pd2 C32 N4 -89.6(4)
C32 N4 C33 C34 0.8(7)
C35 N4 C33 C34 -171.6(6)
N4 C33 C34 N5 -0.1(7)
C32 N5 C34 C33 -0.6(7)
C47 N5 C34 C33 171.0(6)
C32 N4 C35 C36 98.4(6)
C33 N4 C35 C36 -90.5(7)
C32 N4 C35 C40 -86.0(6)
C33 N4 C35 C40 85.1(7)
C40 C35 C36 C37 0.1(9)
N4 C35 C36 C37 175.4(5)
C40 C35 C36 C44 -177.5(6)
N4 C35 C36 C44 -2.2(9)
C35 C36 C37 C38 -0.3(11)
C44 C36 C37 C38 177.4(8)
C36 C37 C38 C39 1.1(13)
C37 C38 C39 C40 -1.7(13)
C38 C39 C40 C35 1.5(10)
C38 C39 C40 C41 -175.3(7)
C36 C35 C40 C39 -0.7(9)
N4 C35 C40 C39 -176.1(5)
C36 C35 C40 C41 176.0(6)
N4 C35 C40 C41 0.6(8)
C39 C40 C41 C43 -40.2(9)
C35 C40 C41 C43 143.2(6)
C39 C40 C41 C42 84.6(8)
C35 C40 C41 C42 -91.9(7)
C35 C36 C44 C46 102.2(8)
C37 C36 C44 C46 -75.4(9)
C35 C36 C44 C45 -135.1(7)
C37 C36 C44 C45 47.3(10)
C32 N5 C47 C52 80.8(7)
C34 N5 C47 C52 -89.6(7)
C32 N5 C47 C48 -104.9(7)
C34 N5 C47 C48 84.8(7)
C52 C47 C48 C49 -2.1(11)
N5 C47 C48 C49 -176.2(7)
C52 C47 C48 C56 175.6(8)
N5 C47 C48 C56 1.6(11)
C47 C48 C49 C50 1.6(15)
C56 C48 C49 C50 -176.3(10)
C48 C49 C50 C51 0.1(17)
C49 C50 C51 C52 -1.4(16)
C48 C47 C52 C51 1.0(10)
N5 C47 C52 C51 175.0(6)
C48 C47 C52 C53 -175.8(6)
N5 C47 C52 C53 -1.8(9)
C50 C51 C52 C47 0.9(12)
C50 C51 C52 C53 177.7(8)
C47 C52 C53 C54 90.2(8)
C51 C52 C53 C54 -86.5(9)
C47 C52 C53 C55 -146.3(7)
C51 C52 C53 C55 37.1(10)
C47 C48 C56 C57 -103.8(10)
C49 C48 C56 C57 73.8(12)
C47 C48 C56 C58 131.3(9)
C49 C48 C56 C58 -51.0(13)
C62 N6 C59 C60 -52.7(8)
Pd2 N6 C59 C60 175.2(5)
C61 O2 C60 C59 -61.4(9)
N6 C59 C60 O2 58.7(9)
C60 O2 C61 C62 62.4(9)
C59 N6 C62 C61 51.6(8)
Pd2 N6 C62 C61 177.6(5)
O2 C61 C62 N6 -58.8(9)
